data_2227103
loop_
_publ_author_name
'Bikas, Rahman'
'Hosseini Monfared, Hassan'
'Kazak, Canan'
'Arslan, N. Burcu'
'Bijanzad, Keyvan'

_publ_section_title
;
 (<i>E</i>)-<i>N</i>'-(2-Hydroxybenzylidene)furan-2-carbohydrazide
;
_journal_coeditor_code VM2028
_journal_issue 8
_journal_name_full 'Acta Crystallographica Section E'
_journal_page_first o2015
_journal_paper_doi 10.1107/S1600536810024839
_journal_volume 66
_journal_year 2010
_chemical_formula_iupac 'C12 H10 N2 O3'
_chemical_formula_moiety 'C12 H10 N2 O3'
_chemical_formula_sum 'C12 H10 N2 O3'
_chemical_formula_weight 230.22
_chemical_name_systematic
;
(<i>E</i>)-<i>N</i>'-(2-Hydroxybenzylidene)furan-2-carbohydrazide
;
_space_group_IT_number 29
_symmetry_cell_setting orthorhombic
_symmetry_space_group_name_Hall 'P 2c -2ac'
_symmetry_space_group_name_H-M 'P c a 21'
_atom_sites_solution_hydrogens geom
_atom_sites_solution_primary direct
_atom_sites_solution_secondary difmap
_audit_creation_method SHELXL-97
_cell_angle_alpha 90.00
_cell_angle_beta 90.00
_cell_angle_gamma 90.00
_cell_formula_units_Z 4
_cell_length_a 17.3539(15)
_cell_length_b 6.3320(4)
_cell_length_c 9.8613(7)
_cell_measurement_reflns_used 6480
_cell_measurement_temperature 293(2)
_cell_measurement_theta_max 26.88
_cell_measurement_theta_min 2.07
_cell_volume 1083.61(14)
_computing_cell_refinement 'X-AREA (Stoe & Cie, 2002)'
_computing_data_collection 'X-AREA (Stoe & Cie, 2002)'
_computing_data_reduction 'X-RED32 (Stoe & Cie, 2002)'
_computing_molecular_graphics 'ORTEP-3 for Windows (Farrugia, 1997)'
_computing_publication_material 'WinGX (Farrugia, 1999)'
_computing_structure_refinement 'SHELXL97 (Sheldrick, 2008)'
_computing_structure_solution 'SHELXS97 (Sheldrick, 2008)'
_diffrn_ambient_temperature 293(2)
_diffrn_detector_area_resol_mean 6.67
_diffrn_measured_fraction_theta_full 0.999
_diffrn_measured_fraction_theta_max 0.999
_diffrn_measurement_device_type 'Stoe IPDS 2'
_diffrn_measurement_method 'w scans'
_diffrn_radiation_monochromator graphite
_diffrn_radiation_source 'fine-focus sealed tube'
_diffrn_radiation_type MoK\a
_diffrn_radiation_wavelength 0.71073
_diffrn_reflns_av_R_equivalents 0.0555
_diffrn_reflns_av_sigmaI/netI 0.0453
_diffrn_reflns_limit_h_max 21
_diffrn_reflns_limit_h_min -21
_diffrn_reflns_limit_k_max 7
_diffrn_reflns_limit_k_min -6
_diffrn_reflns_limit_l_max 12
_diffrn_reflns_limit_l_min -11
_diffrn_reflns_number 6705
_diffrn_reflns_theta_full 26.00
_diffrn_reflns_theta_max 26.00
_diffrn_reflns_theta_min 2.35
_exptl_absorpt_coefficient_mu 0.104
_exptl_absorpt_correction_type none
_exptl_crystal_colour 'light yellow'
_exptl_crystal_density_diffrn 1.411
_exptl_crystal_density_method 'not measured'
_exptl_crystal_description prism
_exptl_crystal_F_000 480
_exptl_crystal_size_max 0.460
_exptl_crystal_size_mid 0.293
_exptl_crystal_size_min 0.200
_refine_diff_density_max 0.098
_refine_diff_density_min -0.108
_refine_ls_extinction_method none
_refine_ls_goodness_of_fit_ref 0.812
_refine_ls_hydrogen_treatment mixed
_refine_ls_matrix_type full
_refine_ls_number_parameters 159
_refine_ls_number_reflns 1130
_refine_ls_number_restraints 3
_refine_ls_restrained_S_all 0.812
_refine_ls_R_factor_all 0.0485
_refine_ls_R_factor_gt 0.0268
_refine_ls_shift/su_max 0.000
_refine_ls_shift/su_mean 0.000
_refine_ls_structure_factor_coef Fsqd
_refine_ls_weighting_details 'calc w=1/[\s^2^(Fo^2^)+(0.0138P)^2^+0.0000P] where P=(Fo^2^+2Fc^2^)/3'
_refine_ls_weighting_scheme calc
_refine_ls_wR_factor_gt 0.0395
_refine_ls_wR_factor_ref 0.0426
_reflns_number_gt 792
_reflns_number_total 1130
_reflns_threshold_expression I>2sigma(I)
_cod_data_source_file vm2028.cif
_cod_data_source_block I
_cod_database_code 2227103
_cod_database_fobs_code 2227103

loop_
_symmetry_equiv_pos_as_xyz
'x, y, z'
'-x, -y, z+1/2'
'-x+1/2, y, z+1/2'
'x+1/2, -y, z'

loop_
_atom_site_type_symbol
_atom_site_label
_atom_site_fract_x
_atom_site_fract_y
_atom_site_fract_z
_atom_site_U_iso_or_equiv
_atom_site_adp_type
_atom_site_calc_flag
_atom_site_refinement_flags
_atom_site_occupancy
_atom_site_disorder_assembly
_atom_site_disorder_group
C C1 0.44074(10) 0.4371(3) 0.5468(2) 0.0396(5) Uani d U 1 . .
C C2 0.43426(12) 0.2756(4) 0.6432(2) 0.0459(6) Uani d . 1 . .
C C3 0.48301(13) 0.1039(4) 0.6372(3) 0.0594(7) Uani d . 1 . .
H H3 0.4781 -0.0039 0.7006 0.071 Uiso calc R 1 . .
C C4 0.53899(13) 0.0898(4) 0.5384(3) 0.0616(7) Uani d . 1 . .
H H4 0.5710 -0.0278 0.5349 0.074 Uiso calc R 1 . .
C C5 0.54754(12) 0.2496(4) 0.4452(3) 0.0579(7) Uani d . 1 . .
H H5 0.5859 0.2417 0.3796 0.070 Uiso calc R 1 . .
C C6 0.49918(11) 0.4207(4) 0.4496(3) 0.0496(6) Uani d . 1 . .
H H6 0.5054 0.5285 0.3865 0.060 Uiso calc R 1 . .
C C7 0.38950(11) 0.6177(4) 0.5438(2) 0.0461(6) Uani d U 1 . .
H H7 0.3928 0.7123 0.4718 0.055 Uiso calc R 1 . .
C C8 0.25245(13) 0.9022(4) 0.7261(2) 0.0447(5) Uani d . 1 . .
C C9 0.21197(12) 1.0979(4) 0.6958(2) 0.0449(6) Uani d . 1 . .
C C10 0.16454(13) 1.2205(4) 0.7684(3) 0.0569(6) Uani d . 1 . .
H H10 0.1472 1.1948 0.8561 0.068 Uiso calc R 1 . .
C C11 0.14591(15) 1.3964(4) 0.6865(3) 0.0626(8) Uani d U 1 . .
H H11 0.1139 1.5085 0.7097 0.075 Uiso calc R 1 . .
C C12 0.18302(13) 1.3702(4) 0.5694(3) 0.0607(7) Uani d U 1 . .
H H12 0.1808 1.4634 0.4966 0.073 Uiso calc R 1 . .
N N1 0.33997(9) 0.6505(3) 0.63712(19) 0.0455(5) Uani d . 1 . .
N N2 0.29468(9) 0.8264(3) 0.62150(19) 0.0489(5) Uani d . 1 . .
H H2 0.2931 0.8892 0.5442 0.059 Uiso calc R 1 . .
O O1 0.38068(10) 0.2824(3) 0.74331(17) 0.0594(5) Uani d . 1 . .
O O2 0.24940(11) 0.8172(2) 0.83793(16) 0.0575(4) Uani d . 1 . .
O O3 0.22438(8) 1.1887(3) 0.57132(16) 0.0557(4) Uani d . 1 . .
H H22 0.3504(17) 0.397(4) 0.736(3) 0.095(11) Uiso d . 1 . .

loop_
_atom_site_aniso_label
_atom_site_aniso_U_11
_atom_site_aniso_U_22
_atom_site_aniso_U_33
_atom_site_aniso_U_12
_atom_site_aniso_U_13
_atom_site_aniso_U_23
C1 0.0403(11) 0.0426(14) 0.0360(12) -0.0038(10) -0.0032(11) -0.0029(12)
C2 0.0445(12) 0.0538(16) 0.0395(13) -0.0066(11) -0.0031(12) -0.0030(13)
C3 0.0668(15) 0.0509(16) 0.0604(17) 0.0002(14) -0.0073(15) 0.0084(14)
C4 0.0566(14) 0.0627(18) 0.0653(18) 0.0127(13) -0.0034(15) -0.0040(18)
C5 0.0463(14) 0.074(2) 0.0536(16) 0.0036(13) 0.0022(13) -0.0168(15)
C6 0.0493(14) 0.0584(16) 0.0412(15) -0.0033(13) 0.0019(11) 0.0001(15)
C7 0.0469(11) 0.0547(16) 0.0366(12) -0.0040(11) 0.0014(12) 0.0014(11)
C8 0.0444(12) 0.0533(14) 0.0364(13) 0.0000(12) -0.0023(10) -0.0041(14)
C9 0.0428(12) 0.0559(15) 0.0360(13) 0.0037(12) -0.0005(10) -0.0039(13)
C10 0.0599(14) 0.0665(18) 0.0444(14) 0.0099(15) 0.0048(13) -0.0046(14)
C11 0.0652(17) 0.0651(18) 0.0576(17) 0.0197(14) -0.0024(13) -0.0115(16)
C12 0.0649(15) 0.0568(19) 0.0604(17) 0.0135(13) -0.0125(14) 0.0000(15)
N1 0.0450(10) 0.0506(13) 0.0409(10) 0.0042(9) 0.0020(10) -0.0045(10)
N2 0.0587(10) 0.0532(12) 0.0349(11) 0.0110(10) 0.0020(10) -0.0009(10)
O1 0.0615(10) 0.0708(13) 0.0459(10) -0.0058(10) 0.0095(9) 0.0086(10)
O2 0.0702(10) 0.0643(10) 0.0382(10) 0.0069(9) 0.0059(9) 0.0018(9)
O3 0.0592(10) 0.0644(11) 0.0434(10) 0.0118(8) 0.0015(8) 0.0016(10)

loop_
_atom_type_symbol
_atom_type_description
_atom_type_scat_dispersion_real
_atom_type_scat_dispersion_imag
_atom_type_scat_source
C C 0.0033 0.0000 'International Tables Vol C Tables 4.2.6.8 and 6.1.1.4'
H H 0.0000 0.0000 'International Tables Vol C Tables 4.2.6.8 and 6.1.1.4'
N N 0.0061 0.0000 'International Tables Vol C Tables 4.2.6.8 and 6.1.1.4'
O O 0.0106 0.0000 'International Tables Vol C Tables 4.2.6.8 and 6.1.1.4'

loop_
_geom_angle_atom_site_label_1
_geom_angle_atom_site_label_2
_geom_angle_atom_site_label_3
_geom_angle_site_symmetry_1
_geom_angle_site_symmetry_3
_geom_angle
_geom_angle_publ_flag
C6 C1 C2 . . 117.9(2) ?
C6 C1 C7 . . 119.3(2) ?
C2 C1 C7 . . 122.75(19) ?
O1 C2 C3 . . 118.5(2) ?
O1 C2 C1 . . 121.7(2) ?
C3 C2 C1 . . 119.8(2) ?
C4 C3 C2 . . 120.9(2) ?
C4 C3 H3 . . 119.5 ?
C2 C3 H3 . . 119.5 ?
C5 C4 C3 . . 120.0(2) ?
C5 C4 H4 . . 120.0 ?
C3 C4 H4 . . 120.0 ?
C6 C5 C4 . . 119.6(2) ?
C6 C5 H5 . . 120.2 ?
C4 C5 H5 . . 120.2 ?
C5 C6 C1 . . 121.6(2) ?
C5 C6 H6 . . 119.2 ?
C1 C6 H6 . . 119.2 ?
N1 C7 C1 . . 121.8(2) ?
N1 C7 H7 . . 119.1 ?
C1 C7 H7 . . 119.1 ?
O2 C8 N2 . . 123.5(2) ?
O2 C8 C9 . . 122.5(2) ?
N2 C8 C9 . . 114.0(2) ?
C10 C9 O3 . . 109.4(2) ?
C10 C9 C8 . . 132.8(2) ?
O3 C9 C8 . . 117.72(19) ?
C9 C10 C11 . . 106.9(2) ?
C9 C10 H10 . . 126.5 ?
C11 C10 H10 . . 126.5 ?
C12 C11 C10 . . 106.7(2) ?
C12 C11 H11 . . 126.7 ?
C10 C11 H11 . . 126.7 ?
C11 C12 O3 . . 110.5(2) ?
C11 C12 H12 . . 124.8 ?
O3 C12 H12 . . 124.8 ?
C7 N1 N2 . . 115.92(19) ?
C8 N2 N1 . . 120.84(19) ?
C8 N2 H2 . . 119.6 ?
N1 N2 H2 . . 119.6 ?
C2 O1 H22 . . 111.8(19) ?
C12 O3 C9 . . 106.5(2) ?

loop_
_geom_bond_atom_site_label_1
_geom_bond_atom_site_label_2
_geom_bond_site_symmetry_2
_geom_bond_distance
_geom_bond_publ_flag
C1 C6 . 1.399(3) ?
C1 C2 . 1.401(3) ?
C1 C7 . 1.449(3) ?
C2 O1 . 1.357(3) ?
C2 C3 . 1.379(3) ?
C3 C4 . 1.378(3) ?
C3 H3 . 0.9300 ?
C4 C5 . 1.375(4) ?
C4 H4 . 0.9300 ?
C5 C6 . 1.371(3) ?
C5 H5 . 0.9300 ?
C6 H6 . 0.9300 ?
C7 N1 . 1.277(3) ?
C7 H7 . 0.9300 ?
C8 O2 . 1.228(3) ?
C8 N2 . 1.354(3) ?
C8 C9 . 1.456(3) ?
C9 C10 . 1.339(3) ?
C9 O3 . 1.372(3) ?
C10 C11 . 1.413(3) ?
C10 H10 . 0.9300 ?
C11 C12 . 1.332(4) ?
C11 H11 . 0.9300 ?
C12 O3 . 1.355(3) ?
C12 H12 . 0.9300 ?
N1 N2 . 1.371(2) ?
N2 H2 . 0.8600 ?
O1 H22 . 0.90(3) ?

loop_
_geom_hbond_atom_site_label_D
_geom_hbond_atom_site_label_H
_geom_hbond_atom_site_label_A
_geom_hbond_site_symmetry_A
_geom_hbond_distance_DH
_geom_hbond_distance_HA
_geom_hbond_distance_DA
_geom_hbond_angle_DHA
N2 H2 O2 3_554 0.86 2.21 2.900(2) 136.9
O1 H22 N1 . 0.90(3) 1.89(3) 2.651(3) 141(3)

loop_
_geom_torsion_atom_site_label_1
_geom_torsion_atom_site_label_2
_geom_torsion_atom_site_label_3
_geom_torsion_atom_site_label_4
_geom_torsion_site_symmetry_1
_geom_torsion_site_symmetry_2
_geom_torsion_site_symmetry_3
_geom_torsion_site_symmetry_4
_geom_torsion
_geom_torsion_publ_flag
C6 C1 C2 O1 . . . . 178.0(2) ?
C7 C1 C2 O1 . . . . -2.3(3) ?
C6 C1 C2 C3 . . . . -2.2(3) ?
C7 C1 C2 C3 . . . . 177.5(2) ?
O1 C2 C3 C4 . . . . -179.3(2) ?
C1 C2 C3 C4 . . . . 0.9(3) ?
C2 C3 C4 C5 . . . . 0.9(4) ?
C3 C4 C5 C6 . . . . -1.2(4) ?
C4 C5 C6 C1 . . . . -0.2(3) ?
C2 C1 C6 C5 . . . . 1.9(3) ?
C7 C1 C6 C5 . . . . -177.8(2) ?
C6 C1 C7 N1 . . . . -173.37(19) ?
C2 C1 C7 N1 . . . . 6.9(3) ?
O2 C8 C9 C10 . . . . -2.3(4) ?
N2 C8 C9 C10 . . . . 179.1(2) ?
O2 C8 C9 O3 . . . . 174.7(2) ?
N2 C8 C9 O3 . . . . -3.9(3) ?
O3 C9 C10 C11 . . . . 0.1(3) ?
C8 C9 C10 C11 . . . . 177.4(2) ?
C9 C10 C11 C12 . . . . 0.0(3) ?
C10 C11 C12 O3 . . . . -0.1(3) ?
C1 C7 N1 N2 . . . . -179.55(19) ?
O2 C8 N2 N1 . . . . -2.7(3) ?
C9 C8 N2 N1 . . . . 175.82(18) ?
C7 N1 N2 C8 . . . . -165.59(19) ?
C11 C12 O3 C9 . . . . 0.2(3) ?
C10 C9 O3 C12 . . . . -0.2(2) ?
C8 C9 O3 C12 . . . . -177.90(18) ?

loop_
_cod_related_entry_id
_cod_related_entry_database
_cod_related_entry_code
1 ChemSpider 10439395
